data_1560662
loop_
_publ_author_name
'Zheng, Li-Mei'
'Liu, Jing-Xin'

_publ_section_title
;
 Lanthanide contraction effect on crystal structures of lanthanide
 coordination polymers with cyclohexanocucurbit[6]uril ligand
;
_journal_name_full 'Journal of Solid State Chemistry'
_journal_page_first 45
_journal_page_last 49
_journal_paper_doi 10.1016/j.jssc.2016.10.008
_journal_volume 245
_journal_year 2017
_chemical_formula_sum 'C60 H108 Cd2 Cl8 La N24 O30'
_chemical_formula_weight 2293.01
_space_group_IT_number 14
_space_group_name_Hall '-P 2ybc'
_space_group_name_H-M_alt 'P 1 21/c 1'
_symmetry_cell_setting monoclinic
_symmetry_space_group_name_H-M 'P 1 21/c 1'
_atom_sites_solution_hydrogens geom
_atom_sites_solution_primary direct
_atom_sites_solution_secondary difmap
_cell_angle_alpha 90.00
_cell_angle_beta 108.428(10)
_cell_angle_gamma 90.00
_cell_formula_units_Z 4
_cell_length_a 19.087(16)
_cell_length_b 21.406(19)
_cell_length_c 23.42(2)
_cell_measurement_reflns_used 7089
_cell_measurement_temperature 223(2)
_cell_measurement_theta_max 25.04
_cell_measurement_theta_min 2.07
_cell_volume 9078(14)
_computing_cell_refinement 'Bruker SMART'
_computing_data_collection 'Bruker SMART'
_computing_data_reduction 'Bruker SAINT'
_computing_molecular_graphics 'Bruker SHELXTL'
_computing_publication_material 'Bruker SHELXTL'
_computing_structure_refinement 'SHELXL-97 (Sheldrick, 1997)'
_computing_structure_solution 'SHELXS-97 (Sheldrick, 1990)'
_diffrn_ambient_temperature 223(2)
_diffrn_measured_fraction_theta_full 0.961
_diffrn_measured_fraction_theta_max 0.961
_diffrn_measurement_device_type 'Bruker CCD Area Detector'
_diffrn_measurement_method '\f and \w scan'
_diffrn_radiation_monochromator graphite
_diffrn_radiation_source 'fine-focus sealed tube'
_diffrn_radiation_type MoK\a
_diffrn_radiation_wavelength 0.71073
_diffrn_reflns_av_R_equivalents 0.0737
_diffrn_reflns_av_sigmaI/netI 0.0810
_diffrn_reflns_limit_h_max 22
_diffrn_reflns_limit_h_min -23
_diffrn_reflns_limit_k_max 25
_diffrn_reflns_limit_k_min -25
_diffrn_reflns_limit_l_max 28
_diffrn_reflns_limit_l_min -27
_diffrn_reflns_number 59971
_diffrn_reflns_theta_full 25.50
_diffrn_reflns_theta_max 25.50
_diffrn_reflns_theta_min 1.12
_diffrn_standards_decay_% none
_exptl_absorpt_coefficient_mu 1.251
_exptl_absorpt_correction_T_max 0.7534
_exptl_absorpt_correction_T_min 0.7054
_exptl_absorpt_correction_type multi-scan
_exptl_absorpt_process_details 'SADABS (Bruker, 2008)'
_exptl_crystal_colour colorless
_exptl_crystal_density_diffrn 1.677
_exptl_crystal_density_method 'not measured'
_exptl_crystal_description block
_exptl_crystal_F_000 4660
_exptl_crystal_size_max 0.30
_exptl_crystal_size_mid 0.27
_exptl_crystal_size_min 0.24
_refine_diff_density_max 1.295
_refine_diff_density_min -1.784
_refine_diff_density_rms 0.116
_refine_ls_extinction_method none
_refine_ls_goodness_of_fit_ref 1.015
_refine_ls_hydrogen_treatment constr
_refine_ls_matrix_type full
_refine_ls_number_parameters 1072
_refine_ls_number_reflns 16227
_refine_ls_number_restraints 0
_refine_ls_restrained_S_all 1.015
_refine_ls_R_factor_all 0.0934
_refine_ls_R_factor_gt 0.0590
_refine_ls_shift/su_max 0.003
_refine_ls_shift/su_mean 0.000
_refine_ls_structure_factor_coef Fsqd
_refine_ls_weighting_details 'calc w=1/[\s^2^(Fo^2^)+(0.0970P)^2^+0.0000P] where P=(Fo^2^+2Fc^2^)/3'
_refine_ls_weighting_scheme calc
_refine_ls_wR_factor_gt 0.1575
_refine_ls_wR_factor_ref 0.1821
_reflns_number_gt 10114
_reflns_number_total 16227
_reflns_threshold_expression >2sigma(I)
_cod_data_source_file JSSC-2017-245-45.cif
_cod_data_source_block La
_cod_depositor_comments
;
The following automatic conversions were performed:

data item '_symmetry_cell_setting' value 'Monoclinic' was changed to
'monoclinic' in accordance with the built-in table derived from the
CIF Core dictionary named 'cif_core.dic' version 2.4.5 last updated
on 2014-11-21.

data item '_exptl_crystal_density_meas' value 'not measured' was
changed to '?' -- the value is perceived as not measured.

Automatic conversion script
Id: cif_fix_values 8369 2020-08-20 11:38:08Z andrius 
;
_cod_original_cell_volume 9079(14)
_cod_original_sg_symbol_H-M P2(1)/c
_cod_database_code 1560662

loop_
_symmetry_equiv_pos_as_xyz
'x, y, z'
'-x, y+1/2, -z+1/2'
'-x, -y, -z'
'x, -y-1/2, z-1/2'

loop_
_atom_site_label
_atom_site_type_symbol
_atom_site_fract_x
_atom_site_fract_y
_atom_site_fract_z
_atom_site_U_iso_or_equiv
_atom_site_adp_type
_atom_site_occupancy
_atom_site_symmetry_multiplicity
_atom_site_calc_flag
_atom_site_refinement_flags
_atom_site_disorder_assembly
_atom_site_disorder_group
O1W O 0.1380(2) -0.3518(2) 0.64118(19) 0.0429(11) Uani 1 1 d . . .
O2W O 0.2501(2) -0.1607(2) 0.62852(19) 0.0463(11) Uani 1 1 d . . .
O3W O 0.1146(2) -0.2266(2) 0.6128(2) 0.0479(12) Uani 1 1 d . . .
O4W O 0.2905(3) -0.3802(2) 0.61711(19) 0.0526(12) Uani 1 1 d . . .
O5W O 0.2175(3) -0.2287(2) 0.7364(2) 0.0623(14) Uani 1 1 d . . .
O6W O 0.3370(3) -0.2528(3) 0.5883(3) 0.084(2) Uani 1 1 d . . .
La1 La 0.24401(2) -0.276807(17) 0.645007(16) 0.03394(13) Uani 1 1 d . . .
Cl1 Cl 0.33551(9) 0.00118(9) 1.19802(8) 0.0542(5) Uani 1 1 d . . .
Cl2 Cl 0.12029(10) -0.00907(9) 1.11010(11) 0.0685(6) Uani 1 1 d . . .
Cl3 Cl 0.25094(15) 0.09883(15) 1.04863(11) 0.1026(9) Uani 1 1 d . . .
Cl4 Cl 0.20138(18) 0.1431(2) 1.2006(2) 0.203(3) Uani 1 1 d . . .
Cl5 Cl 0.14133(15) 0.51039(13) 1.04806(10) 0.0955(8) Uani 1 1 d . . .
Cl6 Cl 0.34716(14) 0.49443(19) 1.16399(14) 0.1392(15) Uani 1 1 d . . .
Cl7 Cl 0.1897(3) 0.3734(2) 1.1625(2) 0.202(2) Uani 1 1 d . . .
Cl8 Cl 0.2885(2) 0.39029(19) 1.02206(15) 0.1703(19) Uani 1 1 d . . .
Cd1 Cd 0.22732(3) 0.06104(3) 1.13920(3) 0.05575(18) Uani 1 1 d . . .
Cd2 Cd 0.24251(4) 0.44002(3) 1.09950(3) 0.0875(3) Uani 1 1 d . . .
C1 C 0.4208(4) -0.2346(3) 0.7601(3) 0.0371(15) Uani 1 1 d . . .
C2 C 0.5217(3) -0.1916(3) 0.8343(3) 0.0359(14) Uani 1 1 d . . .
C3 C 0.5237(3) -0.2648(3) 0.8412(3) 0.0403(16) Uani 1 1 d . . .
C4 C 0.5113(3) -0.2179(3) 0.9272(3) 0.0406(16) Uani 1 1 d . . .
C5 C 0.4423(4) -0.3480(3) 0.7714(3) 0.0425(16) Uani 1 1 d . . .
H5A H 0.4160 -0.3488 0.7280 0.051 Uiso 1 1 calc R . .
H5B H 0.4878 -0.3722 0.7784 0.051 Uiso 1 1 calc R . .
C6 C 0.5144(4) -0.3326(3) 0.9294(3) 0.0465(17) Uani 1 1 d . . .
H6A H 0.5546 -0.3571 0.9230 0.056 Uiso 1 1 calc R . .
H6B H 0.5270 -0.3246 0.9726 0.056 Uiso 1 1 calc R . .
C7 C 0.3228(3) -0.3798(3) 0.7791(3) 0.0358(15) Uani 1 1 d . . .
C8 C 0.4259(3) -0.4115(3) 0.8586(3) 0.0398(15) Uani 1 1 d . . .
C9 C 0.3553(4) -0.4444(3) 0.8639(3) 0.0382(15) Uani 1 1 d . . .
C10 C 0.4076(4) -0.3805(3) 0.9485(3) 0.0450(17) Uani 1 1 d . . .
C11 C 0.2195(3) -0.4366(3) 0.7926(3) 0.0402(16) Uani 1 1 d . . .
H11A H 0.2188 -0.4822 0.7955 0.048 Uiso 1 1 calc R . .
H11B H 0.1989 -0.4254 0.7500 0.048 Uiso 1 1 calc R . .
C12 C 0.3031(3) -0.4469(3) 0.9528(3) 0.0426(16) Uani 1 1 d . . .
H12A H 0.3252 -0.4419 0.9964 0.051 Uiso 1 1 calc R . .
H12B H 0.2953 -0.4917 0.9445 0.051 Uiso 1 1 calc R . .
C13 C 0.1221(4) -0.3649(3) 0.8016(3) 0.0396(16) Uani 1 1 d . . .
C14 C 0.1676(4) -0.4337(3) 0.8827(3) 0.0376(15) Uani 1 1 d . . .
C15 C 0.1032(3) -0.3933(3) 0.8921(3) 0.0371(15) Uani 1 1 d . . .
C16 C 0.2131(4) -0.3749(3) 0.9700(3) 0.0383(15) Uani 1 1 d . . .
C17 C 0.0180(3) -0.3124(3) 0.8225(3) 0.0394(15) Uani 1 1 d . . .
H17A H -0.0222 -0.3333 0.8327 0.047 Uiso 1 1 calc R . .
H17B H 0.0017 -0.3060 0.7788 0.047 Uiso 1 1 calc R . .
C18 C 0.1050(3) -0.3222(3) 0.9809(3) 0.0337(14) Uani 1 1 d . . .
H18A H 0.1360 -0.3218 1.0231 0.040 Uiso 1 1 calc R . .
H18B H 0.0582 -0.3425 0.9788 0.040 Uiso 1 1 calc R . .
C19 C 0.0263(3) -0.1983(3) 0.8183(3) 0.0375(15) Uani 1 1 d . . .
C20 C 0.0252(3) -0.2391(3) 0.9110(3) 0.0326(14) Uani 1 1 d . . .
C21 C 0.0302(3) -0.1657(3) 0.9146(3) 0.0347(14) Uani 1 1 d . . .
C22 C 0.1328(3) -0.2095(3) 0.9882(3) 0.0321(14) Uani 1 1 d . . .
C23 C 0.0190(3) -0.0855(3) 0.8297(3) 0.0380(15) Uani 1 1 d . . .
H23A H -0.0054 -0.0872 0.7861 0.046 Uiso 1 1 calc R . .
H23B H -0.0134 -0.0624 0.8473 0.046 Uiso 1 1 calc R . .
C24 C 0.1323(3) -0.0948(3) 0.9826(3) 0.0350(14) Uani 1 1 d . . .
H24A H 0.0916 -0.0701 0.9880 0.042 Uiso 1 1 calc R . .
H24B H 0.1688 -0.1008 1.0224 0.042 Uiso 1 1 calc R . .
C25 C 0.1234(3) -0.0490(3) 0.7987(3) 0.0357(15) Uani 1 1 d . . .
C26 C 0.1263(3) -0.0186(3) 0.8966(3) 0.0338(14) Uani 1 1 d . . .
C27 C 0.1917(3) 0.0139(3) 0.8804(3) 0.0318(14) Uani 1 1 d . . .
C28 C 0.2406(3) -0.0502(3) 0.9644(3) 0.0338(14) Uani 1 1 d . . .
C29 C 0.2309(3) 0.0035(3) 0.7860(3) 0.0387(15) Uani 1 1 d . . .
H29A H 0.2364 0.0491 0.7865 0.046 Uiso 1 1 calc R . .
H29B H 0.2055 -0.0090 0.7443 0.046 Uiso 1 1 calc R . .
C30 C 0.3303(3) 0.0191(3) 0.9419(3) 0.0372(15) Uani 1 1 d . . .
H30A H 0.3553 0.0146 0.9852 0.045 Uiso 1 1 calc R . .
H30B H 0.3255 0.0639 0.9329 0.045 Uiso 1 1 calc R . .
C31 C 0.3192(3) -0.0734(3) 0.7740(3) 0.0347(14) Uani 1 1 d . . .
C32 C 0.3697(3) 0.0038(3) 0.8466(2) 0.0313(14) Uani 1 1 d . . .
C33 C 0.4331(3) -0.0373(3) 0.8376(2) 0.0327(14) Uani 1 1 d . . .
C34 C 0.4320(3) -0.0481(3) 0.9377(3) 0.0352(15) Uani 1 1 d . . .
C35 C 0.4267(3) -0.1208(3) 0.7582(3) 0.0375(15) Uani 1 1 d . . .
H35A H 0.4684 -0.0979 0.7525 0.045 Uiso 1 1 calc R . .
H35B H 0.3907 -0.1279 0.7184 0.045 Uiso 1 1 calc R . .
C36 C 0.5311(3) -0.1059(3) 0.9140(3) 0.0430(16) Uani 1 1 d . . .
H36A H 0.5504 -0.1069 0.9580 0.052 Uiso 1 1 calc R . .
H36B H 0.5691 -0.0869 0.8995 0.052 Uiso 1 1 calc R . .
C37 C 0.5887(3) -0.1674(3) 0.8178(3) 0.0476(17) Uani 1 1 d . . .
H37A H 0.5807 -0.1234 0.8058 0.057 Uiso 1 1 calc R . .
H37B H 0.6329 -0.1699 0.8532 0.057 Uiso 1 1 calc R . .
C38 C 0.6011(4) -0.2044(4) 0.7673(4) 0.063(2) Uani 1 1 d . . .
H38A H 0.6436 -0.1871 0.7578 0.075 Uiso 1 1 calc R . .
H38B H 0.5577 -0.2002 0.7314 0.075 Uiso 1 1 calc R . .
C39 C 0.6148(5) -0.2740(4) 0.7829(3) 0.063(2) Uani 1 1 d . . .
H39A H 0.6668 -0.2836 0.7887 0.075 Uiso 1 1 calc R . .
H39B H 0.5848 -0.2991 0.7489 0.075 Uiso 1 1 calc R . .
C40 C 0.5962(4) -0.2931(4) 0.8401(4) 0.060(2) Uani 1 1 d . . .
H40A H 0.5931 -0.3387 0.8417 0.072 Uiso 1 1 calc R . .
H40B H 0.6360 -0.2792 0.8757 0.072 Uiso 1 1 calc R . .
C41 C 0.4864(4) -0.4587(3) 0.8593(3) 0.055(2) Uani 1 1 d . . .
H41A H 0.4730 -0.4812 0.8210 0.066 Uiso 1 1 calc R . .
H41B H 0.5330 -0.4367 0.8644 0.066 Uiso 1 1 calc R . .
C42 C 0.4960(4) -0.5045(4) 0.9102(4) 0.065(2) Uani 1 1 d . . .
H42A H 0.5095 -0.4815 0.9484 0.078 Uiso 1 1 calc R . .
H42B H 0.5368 -0.5329 0.9116 0.078 Uiso 1 1 calc R . .
C43 C 0.4275(4) -0.5425(3) 0.9042(4) 0.065(2) Uani 1 1 d . . .
H43A H 0.4203 -0.5454 0.9437 0.078 Uiso 1 1 calc R . .
H43B H 0.4350 -0.5850 0.8916 0.078 Uiso 1 1 calc R . .
C44 C 0.3566(4) -0.5152(3) 0.8586(3) 0.0521(19) Uani 1 1 d . . .
H44A H 0.3546 -0.5268 0.8177 0.063 Uiso 1 1 calc R . .
H44B H 0.3130 -0.5330 0.8663 0.063 Uiso 1 1 calc R . .
C45 C 0.1501(4) -0.5030(3) 0.8804(3) 0.0461(17) Uani 1 1 d . . .
H45A H 0.1509 -0.5173 0.9203 0.055 Uiso 1 1 calc R . .
H45B H 0.1880 -0.5262 0.8691 0.055 Uiso 1 1 calc R . .
C46 C 0.0736(4) -0.5165(4) 0.8344(3) 0.062(2) Uani 1 1 d . . .
H46A H 0.0764 -0.5101 0.7938 0.075 Uiso 1 1 calc R . .
H46B H 0.0612 -0.5605 0.8379 0.075 Uiso 1 1 calc R . .
C47 C 0.0135(4) -0.4769(3) 0.8423(3) 0.059(2) Uani 1 1 d . . .
H47A H -0.0256 -0.5039 0.8472 0.071 Uiso 1 1 calc R . .
H47B H -0.0076 -0.4519 0.8058 0.071 Uiso 1 1 calc R . .
C48 C 0.0400(4) -0.4330(3) 0.8966(3) 0.0406(16) Uani 1 1 d . . .
H48A H -0.0009 -0.4061 0.8982 0.049 Uiso 1 1 calc R . .
H48B H 0.0559 -0.4577 0.9337 0.049 Uiso 1 1 calc R . .
C49 C -0.0471(3) -0.2624(3) 0.9183(3) 0.0444(17) Uani 1 1 d . . .
H49A H -0.0479 -0.3081 0.9173 0.053 Uiso 1 1 calc R . .
H49B H -0.0886 -0.2472 0.8846 0.053 Uiso 1 1 calc R . .
C50 C -0.0560(4) -0.2395(3) 0.9780(3) 0.0525(19) Uani 1 1 d . . .
H50A H -0.1068 -0.2473 0.9775 0.063 Uiso 1 1 calc R . .
H50B H -0.0229 -0.2636 1.0113 0.063 Uiso 1 1 calc R . .
C51 C -0.0387(4) -0.1701(3) 0.9891(3) 0.0528(19) Uani 1 1 d . . .
H51A H -0.0785 -0.1502 1.0007 0.063 Uiso 1 1 calc R . .
H51B H 0.0071 -0.1654 1.0227 0.063 Uiso 1 1 calc R . .
C52 C -0.0306(3) -0.1371(3) 0.9349(3) 0.0451(17) Uani 1 1 d . . .
H52A H -0.0195 -0.0929 0.9445 0.054 Uiso 1 1 calc R . .
H52B H -0.0774 -0.1395 0.9019 0.054 Uiso 1 1 calc R . .
C53 C 0.0777(3) 0.0278(3) 0.9139(3) 0.0380(15) Uani 1 1 d . . .
H53A H 0.1062 0.0489 0.9511 0.046 Uiso 1 1 calc R . .
H53B H 0.0368 0.0056 0.9219 0.046 Uiso 1 1 calc R . .
C54 C 0.0462(4) 0.0767(3) 0.8651(3) 0.0487(18) Uani 1 1 d . . .
H54A H 0.0064 0.0578 0.8324 0.058 Uiso 1 1 calc R . .
H54B H 0.0251 0.1111 0.8819 0.058 Uiso 1 1 calc R . .
C55 C 0.1046(4) 0.1026(3) 0.8396(3) 0.0488(18) Uani 1 1 d . . .
H55A H 0.0946 0.0872 0.7984 0.059 Uiso 1 1 calc R . .
H55B H 0.1007 0.1482 0.8379 0.059 Uiso 1 1 calc R . .
C56 C 0.1826(3) 0.0845(3) 0.8765(3) 0.0424(16) Uani 1 1 d . . .
H56A H 0.1939 0.1019 0.9171 0.051 Uiso 1 1 calc R . .
H56B H 0.2175 0.1023 0.8580 0.051 Uiso 1 1 calc R . .
C57 C 0.3777(4) 0.0729(3) 0.8338(3) 0.0396(15) Uani 1 1 d . . .
H57A H 0.3690 0.0787 0.7906 0.048 Uiso 1 1 calc R . .
H57B H 0.3403 0.0970 0.8450 0.048 Uiso 1 1 calc R . .
C58 C 0.4543(4) 0.0973(3) 0.8688(3) 0.0459(17) Uani 1 1 d . . .
H58A H 0.4586 0.1001 0.9115 0.055 Uiso 1 1 calc R . .
H58B H 0.4600 0.1396 0.8547 0.055 Uiso 1 1 calc R . .
C59 C 0.5166(4) 0.0561(3) 0.8621(3) 0.0504(18) Uani 1 1 d . . .
H59A H 0.5449 0.0396 0.9016 0.060 Uiso 1 1 calc R . .
H59B H 0.5499 0.0817 0.8474 0.060 Uiso 1 1 calc R . .
C60 C 0.4882(4) 0.0017(3) 0.8187(3) 0.0441(16) Uani 1 1 d . . .
H60A H 0.4647 0.0180 0.7781 0.053 Uiso 1 1 calc R . .
H60B H 0.5299 -0.0246 0.8179 0.053 Uiso 1 1 calc R . .
N1 N 0.4529(3) -0.1808(2) 0.7849(2) 0.0389(12) Uani 1 1 d . . .
N2 N 0.4618(3) -0.2844(2) 0.7892(2) 0.0387(13) Uani 1 1 d . . .
N3 N 0.5189(3) -0.1701(3) 0.8917(2) 0.0422(13) Uani 1 1 d . . .
N4 N 0.5095(3) -0.2734(2) 0.8984(2) 0.0391(13) Uani 1 1 d . . .
N5 N 0.3974(3) -0.3781(2) 0.8017(2) 0.0369(12) Uani 1 1 d . . .
N6 N 0.2950(3) -0.4153(2) 0.8149(2) 0.0374(12) Uani 1 1 d . . .
N7 N 0.4476(3) -0.3692(2) 0.9102(2) 0.0416(13) Uani 1 1 d . . .
N8 N 0.3544(3) -0.4240(2) 0.9239(2) 0.0430(14) Uani 1 1 d . . .
N9 N 0.1725(3) -0.4105(2) 0.8250(2) 0.0356(12) Uani 1 1 d . . .
N10 N 0.0821(3) -0.3532(2) 0.8387(2) 0.0371(12) Uani 1 1 d . . .
N11 N 0.2316(3) -0.4157(2) 0.9339(2) 0.0357(12) Uani 1 1 d . . .
N12 N 0.1411(3) -0.3588(2) 0.9473(2) 0.0328(12) Uani 1 1 d . . .
N13 N 0.0313(3) -0.2519(2) 0.8521(2) 0.0351(12) Uani 1 1 d . . .
N14 N 0.0275(3) -0.1488(2) 0.8532(2) 0.0331(12) Uani 1 1 d . . .
N15 N 0.0899(3) -0.2582(2) 0.9602(2) 0.0340(12) Uani 1 1 d . . .
N16 N 0.1036(3) -0.1561(2) 0.9582(2) 0.0325(12) Uani 1 1 d . . .
N17 N 0.0878(3) -0.0518(2) 0.8416(2) 0.0337(12) Uani 1 1 d . . .
N18 N 0.1852(3) -0.0129(2) 0.8220(2) 0.0335(12) Uani 1 1 d . . .
N19 N 0.1659(3) -0.0600(2) 0.9460(2) 0.0318(11) Uani 1 1 d . . .
N20 N 0.2576(2) -0.0077(2) 0.9274(2) 0.0316(11) Uani 1 1 d . . .
N21 N 0.3034(3) -0.0244(2) 0.8052(2) 0.0345(12) Uani 1 1 d . . .
N22 N 0.3927(3) -0.0820(2) 0.7926(2) 0.0353(12) Uani 1 1 d . . .
N23 N 0.3760(3) -0.0085(2) 0.9099(2) 0.0340(12) Uani 1 1 d . . .
N24 N 0.4660(3) -0.0663(2) 0.8962(2) 0.0382(13) Uani 1 1 d . . .
O1 O 0.3656(3) -0.2392(2) 0.7151(2) 0.0496(12) Uani 1 1 d . . .
O2 O 0.2850(2) -0.3532(2) 0.73220(19) 0.0444(11) Uani 1 1 d . . .
O3 O 0.1127(3) -0.3391(2) 0.7518(2) 0.0515(12) Uani 1 1 d . . .
O4 O 0.0201(3) -0.1969(2) 0.7648(2) 0.0541(13) Uani 1 1 d . . .
O5 O 0.1029(2) -0.0736(2) 0.7496(2) 0.0470(12) Uani 1 1 d . . .
O6 O 0.2727(2) -0.1041(2) 0.73609(19) 0.0448(11) Uani 1 1 d . . .
O7 O 0.5082(3) -0.2124(2) 0.9791(2) 0.0549(13) Uani 1 1 d . . .
O8 O 0.4189(3) -0.3556(2) 0.9980(2) 0.0568(13) Uani 1 1 d . . .
O9 O 0.2564(2) -0.3546(2) 1.01766(19) 0.0453(11) Uani 1 1 d . . .
O10 O 0.1884(2) -0.21306(18) 1.03278(18) 0.0353(10) Uani 1 1 d . . .
O11 O 0.2860(2) -0.07503(19) 1.00783(19) 0.0398(10) Uani 1 1 d . . .
O12 O 0.4498(2) -0.0649(2) 0.98968(19) 0.0415(11) Uani 1 1 d . . .
O11W O -0.0925(3) -0.6037(2) 0.8674(2) 0.0659(15) Uani 1 1 d . . .
O10W O 0.3851(3) -0.3234(2) 0.5098(3) 0.0715(16) Uani 1 1 d . . .
O12W O 0.0000(4) -0.2599(3) 0.6534(3) 0.098(2) Uani 1 1 d . . .
O15W O -0.0443(4) -0.3941(4) 1.0339(4) 0.147(4) Uani 1 1 d . . .
O14W O 0.4449(6) -0.3378(5) 1.1202(3) 0.205(6) Uani 1 1 d . . .
O13W O -0.1279(6) -0.3215(7) 1.0853(5) 0.211(5) Uani 1 1 d . . .

loop_
_atom_site_aniso_label
_atom_site_aniso_U_11
_atom_site_aniso_U_22
_atom_site_aniso_U_33
_atom_site_aniso_U_23
_atom_site_aniso_U_13
_atom_site_aniso_U_12
O1W 0.039(2) 0.044(3) 0.042(3) 0.002(2) 0.009(2) -0.006(2)
O2W 0.058(3) 0.042(3) 0.037(3) 0.002(2) 0.012(2) -0.005(2)
O3W 0.043(3) 0.053(3) 0.046(3) 0.000(2) 0.010(2) 0.007(2)
O4W 0.066(3) 0.053(3) 0.035(3) -0.006(2) 0.010(2) 0.017(2)
O5W 0.086(4) 0.063(3) 0.042(3) -0.013(2) 0.027(3) 0.002(3)
O6W 0.070(4) 0.094(4) 0.103(5) -0.058(4) 0.050(4) -0.034(3)
La1 0.0360(2) 0.0367(2) 0.0250(2) -0.00321(16) 0.00366(16) -0.00063(16)
Cl1 0.0460(10) 0.0555(11) 0.0557(12) 0.0125(9) 0.0085(9) 0.0014(8)
Cl2 0.0471(11) 0.0470(11) 0.1080(18) 0.0023(11) 0.0194(11) 0.0033(9)
Cl3 0.105(2) 0.131(2) 0.0573(15) 0.0217(15) 0.0049(14) -0.0319(17)
Cl4 0.096(2) 0.232(4) 0.219(4) -0.169(4) -0.039(2) 0.060(3)
Cl5 0.113(2) 0.1031(19) 0.0548(14) 0.0043(13) 0.0041(13) 0.0458(16)
Cl6 0.0636(16) 0.237(4) 0.106(2) -0.097(3) 0.0102(15) -0.006(2)
Cl7 0.209(4) 0.137(3) 0.198(4) 0.067(3) -0.023(4) -0.064(3)
Cl8 0.187(4) 0.173(4) 0.102(2) -0.051(2) -0.023(2) 0.103(3)
Cd1 0.0495(3) 0.0519(3) 0.0575(4) 0.0006(3) 0.0051(3) 0.0015(3)
Cd2 0.0823(5) 0.0747(5) 0.0734(5) -0.0100(4) -0.0208(4) 0.0170(4)
C1 0.039(4) 0.051(4) 0.021(3) -0.002(3) 0.010(3) 0.002(3)
C2 0.036(3) 0.044(4) 0.024(3) -0.010(3) 0.003(3) 0.000(3)
C3 0.029(3) 0.049(4) 0.036(4) -0.006(3) 0.001(3) 0.005(3)
C4 0.027(3) 0.060(5) 0.029(4) -0.007(3) 0.000(3) 0.006(3)
C5 0.049(4) 0.046(4) 0.031(4) -0.007(3) 0.011(3) 0.001(3)
C6 0.042(4) 0.053(4) 0.033(4) 0.007(3) -0.003(3) 0.010(3)
C7 0.043(4) 0.034(4) 0.025(3) -0.002(3) 0.003(3) 0.006(3)
C8 0.038(4) 0.042(4) 0.035(4) -0.001(3) 0.005(3) 0.011(3)
C9 0.048(4) 0.039(4) 0.024(3) 0.002(3) 0.006(3) 0.012(3)
C10 0.052(4) 0.037(4) 0.038(4) 0.000(3) 0.004(4) 0.010(3)
C11 0.044(4) 0.045(4) 0.029(4) -0.005(3) 0.008(3) 0.003(3)
C12 0.049(4) 0.041(4) 0.032(4) 0.009(3) 0.005(3) 0.007(3)
C13 0.057(4) 0.025(3) 0.034(4) -0.002(3) 0.010(3) 0.002(3)
C14 0.052(4) 0.030(3) 0.025(3) -0.001(3) 0.004(3) 0.001(3)
C15 0.042(4) 0.027(3) 0.035(4) -0.001(3) 0.002(3) -0.001(3)
C16 0.051(4) 0.028(3) 0.032(4) 0.001(3) 0.007(3) 0.001(3)
C17 0.043(4) 0.042(4) 0.029(4) -0.007(3) 0.005(3) -0.003(3)
C18 0.045(4) 0.030(3) 0.025(3) 0.003(3) 0.010(3) 0.003(3)
C19 0.046(4) 0.042(4) 0.021(3) 0.002(3) 0.005(3) 0.000(3)
C20 0.033(3) 0.032(3) 0.030(3) 0.000(3) 0.006(3) -0.003(3)
C21 0.031(3) 0.033(3) 0.033(4) 0.000(3) 0.000(3) 0.000(3)
C22 0.035(4) 0.033(3) 0.031(4) 0.001(3) 0.014(3) 0.002(3)
C23 0.030(3) 0.038(4) 0.037(4) 0.005(3) -0.002(3) 0.000(3)
C24 0.033(3) 0.039(4) 0.032(4) 0.000(3) 0.008(3) -0.003(3)
C25 0.042(4) 0.032(3) 0.032(4) 0.003(3) 0.009(3) 0.008(3)
C26 0.036(3) 0.030(3) 0.035(4) 0.002(3) 0.010(3) 0.001(3)
C27 0.043(4) 0.026(3) 0.027(3) 0.001(3) 0.012(3) -0.002(3)
C28 0.046(4) 0.027(3) 0.030(4) -0.006(3) 0.014(3) -0.002(3)
C29 0.039(4) 0.044(4) 0.028(3) 0.004(3) 0.003(3) 0.004(3)
C30 0.039(4) 0.034(3) 0.036(4) -0.006(3) 0.008(3) 0.002(3)
C31 0.036(4) 0.043(4) 0.024(3) 0.001(3) 0.008(3) -0.004(3)
C32 0.033(3) 0.039(4) 0.019(3) 0.000(3) 0.005(3) 0.001(3)
C33 0.036(3) 0.039(3) 0.017(3) -0.002(3) 0.000(3) -0.001(3)
C34 0.033(3) 0.041(4) 0.029(4) -0.008(3) 0.006(3) -0.006(3)
C35 0.039(4) 0.046(4) 0.024(3) -0.005(3) 0.006(3) -0.002(3)
C36 0.032(4) 0.051(4) 0.034(4) -0.015(3) -0.006(3) 0.004(3)
C37 0.035(4) 0.065(5) 0.042(4) -0.005(4) 0.010(3) -0.002(3)
C38 0.051(5) 0.084(6) 0.059(5) 0.004(4) 0.025(4) 0.002(4)
C39 0.068(5) 0.083(6) 0.046(5) -0.012(4) 0.031(4) 0.010(4)
C40 0.042(4) 0.060(5) 0.069(6) -0.008(4) 0.005(4) 0.012(4)
C41 0.049(4) 0.060(5) 0.053(5) -0.004(4) 0.012(4) 0.021(4)
C42 0.065(5) 0.064(5) 0.057(5) 0.014(4) 0.006(4) 0.031(4)
C43 0.085(6) 0.042(4) 0.064(5) 0.009(4) 0.018(5) 0.024(4)
C44 0.071(5) 0.039(4) 0.049(5) 0.000(3) 0.022(4) 0.011(4)
C45 0.061(5) 0.026(3) 0.048(4) -0.006(3) 0.013(4) -0.002(3)
C46 0.082(6) 0.050(5) 0.052(5) -0.018(4) 0.017(4) -0.022(4)
C47 0.070(5) 0.046(4) 0.051(5) 0.001(4) 0.002(4) -0.019(4)
C48 0.055(4) 0.032(3) 0.032(4) 0.009(3) 0.010(3) -0.006(3)
C49 0.036(4) 0.039(4) 0.055(5) 0.006(3) 0.010(3) -0.004(3)
C50 0.061(5) 0.061(5) 0.045(4) 0.003(4) 0.030(4) -0.011(4)
C51 0.058(5) 0.063(5) 0.046(4) 0.000(4) 0.030(4) 0.002(4)
C52 0.038(4) 0.046(4) 0.048(4) -0.008(3) 0.009(3) 0.000(3)
C53 0.046(4) 0.037(4) 0.033(4) 0.004(3) 0.016(3) 0.006(3)
C54 0.058(5) 0.037(4) 0.049(5) 0.007(3) 0.015(4) 0.012(3)
C55 0.062(5) 0.043(4) 0.040(4) 0.014(3) 0.015(4) 0.015(3)
C56 0.045(4) 0.032(4) 0.048(4) 0.004(3) 0.013(3) -0.001(3)
C57 0.052(4) 0.038(4) 0.030(4) 0.002(3) 0.014(3) -0.004(3)
C58 0.058(4) 0.040(4) 0.034(4) -0.005(3) 0.007(3) -0.015(3)
C59 0.061(5) 0.048(4) 0.041(4) -0.006(3) 0.015(4) -0.015(4)
C60 0.041(4) 0.052(4) 0.038(4) -0.004(3) 0.011(3) -0.006(3)
N1 0.037(3) 0.041(3) 0.032(3) -0.004(2) 0.001(2) 0.003(2)
N2 0.033(3) 0.044(3) 0.032(3) -0.006(2) 0.001(2) 0.002(2)
N3 0.043(3) 0.050(3) 0.028(3) -0.002(3) 0.002(3) 0.000(3)
N4 0.046(3) 0.043(3) 0.023(3) 0.004(2) 0.003(2) 0.008(3)
N5 0.047(3) 0.037(3) 0.023(3) 0.000(2) 0.006(2) 0.007(2)
N6 0.043(3) 0.034(3) 0.030(3) 0.002(2) 0.005(3) 0.004(2)
N7 0.045(3) 0.046(3) 0.028(3) -0.006(2) 0.003(3) 0.003(3)
N8 0.051(3) 0.045(3) 0.026(3) -0.003(2) 0.003(3) 0.005(3)
N9 0.046(3) 0.037(3) 0.021(3) 0.002(2) 0.006(2) 0.003(2)
N10 0.044(3) 0.032(3) 0.032(3) -0.001(2) 0.007(3) 0.001(2)
N11 0.040(3) 0.032(3) 0.028(3) 0.000(2) 0.000(2) 0.006(2)
N12 0.035(3) 0.034(3) 0.025(3) -0.002(2) 0.003(2) 0.001(2)
N13 0.041(3) 0.032(3) 0.028(3) -0.005(2) 0.006(2) 0.000(2)
N14 0.043(3) 0.025(3) 0.026(3) 0.002(2) 0.003(2) -0.002(2)
N15 0.042(3) 0.033(3) 0.022(3) 0.001(2) 0.002(2) 0.000(2)
N16 0.033(3) 0.033(3) 0.026(3) 0.000(2) 0.001(2) -0.001(2)
N17 0.031(3) 0.033(3) 0.033(3) 0.000(2) 0.003(2) -0.004(2)
N18 0.034(3) 0.039(3) 0.027(3) 0.000(2) 0.008(2) 0.000(2)
N19 0.031(3) 0.032(3) 0.030(3) 0.004(2) 0.007(2) 0.000(2)
N20 0.030(3) 0.032(3) 0.029(3) 0.000(2) 0.004(2) 0.002(2)
N21 0.036(3) 0.035(3) 0.031(3) -0.002(2) 0.009(2) -0.001(2)
N22 0.038(3) 0.034(3) 0.033(3) -0.003(2) 0.011(2) 0.002(2)
N23 0.033(3) 0.043(3) 0.025(3) -0.002(2) 0.007(2) 0.002(2)
N24 0.041(3) 0.048(3) 0.023(3) 0.000(2) 0.006(2) 0.010(2)
O1 0.047(3) 0.051(3) 0.034(3) -0.003(2) -0.012(2) -0.004(2)
O2 0.052(3) 0.044(3) 0.029(3) -0.003(2) 0.002(2) 0.003(2)
O3 0.070(3) 0.051(3) 0.034(3) 0.008(2) 0.017(2) 0.014(2)
O4 0.085(4) 0.038(3) 0.035(3) -0.002(2) 0.012(3) -0.002(2)
O5 0.051(3) 0.056(3) 0.030(3) -0.010(2) 0.008(2) -0.006(2)
O6 0.037(3) 0.056(3) 0.037(3) -0.011(2) 0.005(2) -0.009(2)
O7 0.065(3) 0.062(3) 0.029(3) -0.003(2) 0.003(2) 0.008(2)
O8 0.065(3) 0.062(3) 0.037(3) -0.010(2) 0.008(2) -0.004(3)
O9 0.044(3) 0.056(3) 0.029(3) -0.009(2) 0.001(2) -0.004(2)
O10 0.035(2) 0.041(2) 0.024(2) 0.0052(18) 0.001(2) 0.0010(19)
O11 0.041(3) 0.046(3) 0.029(2) 0.009(2) 0.005(2) 0.002(2)
O12 0.047(3) 0.050(3) 0.026(3) 0.004(2) 0.009(2) 0.000(2)
O11W 0.079(4) 0.061(3) 0.055(3) 0.005(3) 0.017(3) -0.019(3)
O10W 0.087(4) 0.058(3) 0.083(4) -0.010(3) 0.046(3) 0.001(3)
O12W 0.100(5) 0.114(5) 0.084(5) -0.012(4) 0.032(4) -0.036(4)
O15W 0.114(6) 0.129(7) 0.152(8) 0.054(6) -0.022(5) -0.037(5)
O14W 0.300(12) 0.231(11) 0.068(5) 0.017(6) 0.033(6) 0.204(10)
O13W 0.198(11) 0.258(14) 0.175(11) 0.054(10) 0.055(9) 0.020(10)

loop_
_atom_type_symbol
_atom_type_description
_atom_type_scat_dispersion_real
_atom_type_scat_dispersion_imag
_atom_type_scat_source
C C 0.0033 0.0016 'International Tables Vol C Tables 4.2.6.8 and 6.1.1.4'
H H 0.0000 0.0000 'International Tables Vol C Tables 4.2.6.8 and 6.1.1.4'
N N 0.0061 0.0033 'International Tables Vol C Tables 4.2.6.8 and 6.1.1.4'
O O 0.0106 0.0060 'International Tables Vol C Tables 4.2.6.8 and 6.1.1.4'
Cl Cl 0.1484 0.1585 'International Tables Vol C Tables 4.2.6.8 and 6.1.1.4'
Cd Cd -0.8075 1.2024 'International Tables Vol C Tables 4.2.6.8 and 6.1.1.4'
La La -0.2871 2.4523 'International Tables Vol C Tables 4.2.6.8 and 6.1.1.4'

loop_
_geom_angle_atom_site_label_1
_geom_angle_atom_site_label_2
_geom_angle_atom_site_label_3
_geom_angle
_geom_angle_site_symmetry_1
_geom_angle_site_symmetry_3
O10 La1 O1 135.07(14) 4 .
O10 La1 O2W 87.11(13) 4 .
O1 La1 O2W 72.95(14) . .
O10 La1 O2 134.95(14) 4 .
O1 La1 O2 72.23(15) . .
O2W La1 O2 137.72(14) . .
O10 La1 O4W 73.90(13) 4 .
O1 La1 O4W 96.97(16) . .
O2W La1 O4W 141.30(15) . .
O2 La1 O4W 66.60(15) . .
O10 La1 O1W 80.88(13) 4 .
O1 La1 O1W 141.19(15) . .
O2W La1 O1W 133.31(14) . .
O2 La1 O1W 70.35(14) . .
O4W La1 O1W 77.38(16) . .
O10 La1 O5W 141.04(16) 4 .
O1 La1 O5W 73.23(17) . .
O2W La1 O5W 76.31(15) . .
O2 La1 O5W 71.28(16) . .
O4W La1 O5W 137.71(15) . .
O1W La1 O5W 85.35(16) . .
O10 La1 O3W 71.41(14) 4 .
O1 La1 O3W 131.23(16) . .
O2W La1 O3W 68.36(15) . .
O2 La1 O3W 121.79(14) . .
O4W La1 O3W 131.80(15) . .
O1W La1 O3W 65.03(15) . .
O5W La1 O3W 69.73(16) . .
O10 La1 O6W 67.13(17) 4 .
O1 La1 O6W 68.23(18) . .
O2W La1 O6W 69.67(17) . .
O2 La1 O6W 117.05(19) . .
O4W La1 O6W 71.90(18) . .
O1W La1 O6W 140.39(15) . .
O5W La1 O6W 134.25(17) . .
O3W La1 O6W 121.2(2) . .
Cl4 Cd1 Cl3 113.88(18) . .
Cl4 Cd1 Cl1 109.87(11) . .
Cl3 Cd1 Cl1 107.91(10) . .
Cl4 Cd1 Cl2 107.49(13) . .
Cl3 Cd1 Cl2 109.13(9) . .
Cl1 Cd1 Cl2 108.44(9) . .
Cl6 Cd2 Cl5 112.52(13) . .
Cl6 Cd2 Cl7 108.61(15) . .
Cl5 Cd2 Cl7 103.93(15) . .
Cl6 Cd2 Cl8 104.60(13) . .
Cl5 Cd2 Cl8 108.05(11) . .
Cl7 Cd2 Cl8 119.35(19) . .
O1 C1 N1 125.8(6) . .
O1 C1 N2 124.1(6) . .
N1 C1 N2 109.9(5) . .
N3 C2 N1 113.5(5) . .
N3 C2 C37 114.0(5) . .
N1 C2 C37 110.8(5) . .
N3 C2 C3 103.3(5) . .
N1 C2 C3 103.0(5) . .
C37 C2 C3 111.5(5) . .
N4 C3 N2 113.0(5) . .
N4 C3 C40 113.6(6) . .
N2 C3 C40 111.8(5) . .
N4 C3 C2 102.4(5) . .
N2 C3 C2 102.3(5) . .
C40 C3 C2 112.8(5) . .
O7 C4 N3 125.3(6) . .
O7 C4 N4 124.4(7) . .
N3 C4 N4 110.3(6) . .
N5 C5 N2 115.1(5) . .
N5 C5 H5A 108.5 . .
N2 C5 H5A 108.5 . .
N5 C5 H5B 108.5 . .
N2 C5 H5B 108.5 . .
H5A C5 H5B 107.5 . .
N7 C6 N4 114.1(5) . .
N7 C6 H6A 108.7 . .
N4 C6 H6A 108.7 . .
N7 C6 H6B 108.7 . .
N4 C6 H6B 108.7 . .
H6A C6 H6B 107.6 . .
O2 C7 N5 125.3(6) . .
O2 C7 N6 124.8(6) . .
N5 C7 N6 109.9(5) . .
N5 C8 N7 112.2(5) . .
N5 C8 C41 113.2(5) . .
N7 C8 C41 112.6(5) . .
N5 C8 C9 102.3(5) . .
N7 C8 C9 103.9(5) . .
C41 C8 C9 111.7(6) . .
N8 C9 N6 111.9(5) . .
N8 C9 C44 112.2(5) . .
N6 C9 C44 112.6(5) . .
N8 C9 C8 102.3(5) . .
N6 C9 C8 103.1(5) . .
C44 C9 C8 114.0(5) . .
O8 C10 N8 125.4(7) . .
O8 C10 N7 124.9(7) . .
N8 C10 N7 109.7(6) . .
N6 C11 N9 113.5(5) . .
N6 C11 H11A 108.9 . .
N9 C11 H11A 108.9 . .
N6 C11 H11B 108.9 . .
N9 C11 H11B 108.9 . .
H11A C11 H11B 107.7 . .
N8 C12 N11 114.2(5) . .
N8 C12 H12A 108.7 . .
N11 C12 H12A 108.7 . .
N8 C12 H12B 108.7 . .
N11 C12 H12B 108.7 . .
H12A C12 H12B 107.6 . .
O3 C13 N10 125.1(6) . .
O3 C13 N9 124.6(6) . .
N10 C13 N9 110.3(5) . .
N11 C14 N9 112.5(5) . .
N11 C14 C45 113.8(5) . .
N9 C14 C45 112.0(5) . .
N11 C14 C15 103.1(5) . .
N9 C14 C15 102.8(5) . .
C45 C14 C15 111.7(5) . .
N10 C15 N12 112.6(5) . .
N10 C15 C48 112.3(5) . .
N12 C15 C48 113.9(5) . .
N10 C15 C14 102.6(5) . .
N12 C15 C14 102.2(5) . .
C48 C15 C14 112.2(5) . .
O9 C16 N11 124.4(6) . .
O9 C16 N12 124.8(6) . .
N11 C16 N12 110.8(5) . .
N10 C17 N13 114.0(5) . .
N10 C17 H17A 108.8 . .
N13 C17 H17A 108.8 . .
N10 C17 H17B 108.8 . .
N13 C17 H17B 108.8 . .
H17A C17 H17B 107.6 . .
N12 C18 N15 114.4(5) . .
N12 C18 H18A 108.7 . .
N15 C18 H18A 108.7 . .
N12 C18 H18B 108.7 . .
N15 C18 H18B 108.7 . .
H18A C18 H18B 107.6 . .
O4 C19 N14 125.9(6) . .
O4 C19 N13 125.1(6) . .
N14 C19 N13 108.9(5) . .
N13 C20 N15 113.5(5) . .
N13 C20 C49 113.1(5) . .
N15 C20 C49 113.0(5) . .
N13 C20 C21 102.6(5) . .
N15 C20 C21 102.4(4) . .
C49 C20 C21 111.2(5) . .
N16 C21 N14 112.2(5) . .
N16 C21 C52 112.6(5) . .
N14 C21 C52 114.4(5) . .
N16 C21 C20 102.0(4) . .
N14 C21 C20 102.2(5) . .
C52 C21 C20 112.4(5) . .
O10 C22 N15 126.0(5) . .
O10 C22 N16 126.1(5) . .
N15 C22 N16 107.9(5) . .
N17 C23 N14 113.9(5) . .
N17 C23 H23A 108.8 . .
N14 C23 H23A 108.8 . .
N17 C23 H23B 108.8 . .
N14 C23 H23B 108.8 . .
H23A C23 H23B 107.7 . .
N19 C24 N16 114.6(5) . .
N19 C24 H24A 108.6 . .
N16 C24 H24A 108.6 . .
N19 C24 H24B 108.6 . .
N16 C24 H24B 108.6 . .
H24A C24 H24B 107.6 . .
O5 C25 N18 127.1(6) . .
O5 C25 N17 125.9(6) . .
N18 C25 N17 107.0(5) . .
N17 C26 N19 113.3(5) . .
N17 C26 C53 112.5(5) . .
N19 C26 C53 113.3(5) . .
N17 C26 C27 102.7(5) . .
N19 C26 C27 101.9(4) . .
C53 C26 C27 112.2(5) . .
N18 C27 N20 112.5(5) . .
N18 C27 C56 111.2(5) . .
N20 C27 C56 114.5(5) . .
N18 C27 C26 102.4(5) . .
N20 C27 C26 103.8(4) . .
C56 C27 C26 111.7(5) . .
O11 C28 N20 124.5(6) . .
O11 C28 N19 126.0(6) . .
N20 C28 N19 109.6(5) . .
N18 C29 N21 114.5(5) . .
N18 C29 H29A 108.6 . .
N21 C29 H29A 108.6 . .
N18 C29 H29B 108.6 . .
N21 C29 H29B 108.6 . .
H29A C29 H29B 107.6 . .
N20 C30 N23 114.2(5) . .
N20 C30 H30A 108.7 . .
N23 C30 H30A 108.7 . .
N20 C30 H30B 108.7 . .
N23 C30 H30B 108.7 . .
H30A C30 H30B 107.6 . .
O6 C31 N22 127.1(6) . .
O6 C31 N21 124.5(6) . .
N22 C31 N21 108.4(5) . .
N21 C32 N23 111.8(5) . .
N21 C32 C57 113.0(5) . .
N23 C32 C57 112.8(5) . .
N21 C32 C33 103.0(4) . .
N23 C32 C33 102.4(4) . .
C57 C32 C33 112.9(5) . .
N22 C33 N24 112.0(5) . .
N22 C33 C60 114.3(5) . .
N24 C33 C60 112.2(5) . .
N22 C33 C32 102.2(4) . .
N24 C33 C32 103.6(4) . .
C60 C33 C32 111.6(5) . .
O12 C34 N23 126.5(6) . .
O12 C34 N24 125.3(6) . .
N23 C34 N24 108.1(5) . .
N22 C35 N1 115.2(5) . .
N22 C35 H35A 108.5 . .
N1 C35 H35A 108.5 . .
N22 C35 H35B 108.5 . .
N1 C35 H35B 108.5 . .
H35A C35 H35B 107.5 . .
N24 C36 N3 114.9(5) . .
N24 C36 H36A 108.6 . .
N3 C36 H36A 108.6 . .
N24 C36 H36B 108.6 . .
N3 C36 H36B 108.6 . .
H36A C36 H36B 107.5 . .
C38 C37 C2 111.8(6) . .
C38 C37 H37A 109.3 . .
C2 C37 H37A 109.3 . .
C38 C37 H37B 109.3 . .
C2 C37 H37B 109.3 . .
H37A C37 H37B 107.9 . .
C37 C38 C39 112.4(6) . .
C37 C38 H38A 109.1 . .
C39 C38 H38A 109.1 . .
C37 C38 H38B 109.1 . .
C39 C38 H38B 109.1 . .
H38A C38 H38B 107.9 . .
C38 C39 C40 113.1(6) . .
C38 C39 H39A 109.0 . .
C40 C39 H39A 109.0 . .
C38 C39 H39B 109.0 . .
C40 C39 H39B 109.0 . .
H39A C39 H39B 107.8 . .
C3 C40 C39 111.8(6) . .
C3 C40 H40A 109.3 . .
C39 C40 H40A 109.3 . .
C3 C40 H40B 109.3 . .
C39 C40 H40B 109.3 . .
H40A C40 H40B 107.9 . .
C42 C41 C8 109.9(6) . .
C42 C41 H41A 109.7 . .
C8 C41 H41A 109.7 . .
C42 C41 H41B 109.7 . .
C8 C41 H41B 109.7 . .
H41A C41 H41B 108.2 . .
C41 C42 C43 113.0(6) . .
C41 C42 H42A 109.0 . .
C43 C42 H42A 109.0 . .
C41 C42 H42B 109.0 . .
C43 C42 H42B 109.0 . .
H42A C42 H42B 107.8 . .
C42 C43 C44 113.8(6) . .
C42 C43 H43A 108.8 . .
C44 C43 H43A 108.8 . .
C42 C43 H43B 108.8 . .
C44 C43 H43B 108.8 . .
H43A C43 H43B 107.7 . .
C9 C44 C43 110.6(6) . .
C9 C44 H44A 109.5 . .
C43 C44 H44A 109.5 . .
C9 C44 H44B 109.5 . .
C43 C44 H44B 109.5 . .
H44A C44 H44B 108.1 . .
C14 C45 C46 110.9(6) . .
C14 C45 H45A 109.5 . .
C46 C45 H45A 109.5 . .
C14 C45 H45B 109.5 . .
C46 C45 H45B 109.5 . .
H45A C45 H45B 108.0 . .
C47 C46 C45 113.9(6) . .
C47 C46 H46A 108.8 . .
C45 C46 H46A 108.8 . .
C47 C46 H46B 108.8 . .
C45 C46 H46B 108.8 . .
H46A C46 H46B 107.7 . .
C46 C47 C48 112.9(6) . .
C46 C47 H47A 109.0 . .
C48 C47 H47A 109.0 . .
C46 C47 H47B 109.0 . .
C48 C47 H47B 109.0 . .
H47A C47 H47B 107.8 . .
C15 C48 C47 110.4(6) . .
C15 C48 H48A 109.6 . .
C47 C48 H48A 109.6 . .
C15 C48 H48B 109.6 . .
C47 C48 H48B 109.6 . .
H48A C48 H48B 108.1 . .
C20 C49 C50 111.1(5) . .
C20 C49 H49A 109.4 . .
C50 C49 H49A 109.4 . .
C20 C49 H49B 109.4 . .
C50 C49 H49B 109.4 . .
H49A C49 H49B 108.0 . .
C51 C50 C49 112.5(5) . .
C51 C50 H50A 109.1 . .
C49 C50 H50A 109.1 . .
C51 C50 H50B 109.1 . .
C49 C50 H50B 109.1 . .
H50A C50 H50B 107.8 . .
C52 C51 C50 112.8(6) . .
C52 C51 H51A 109.0 . .
C50 C51 H51A 109.0 . .
C52 C51 H51B 109.0 . .
C50 C51 H51B 109.0 . .
H51A C51 H51B 107.8 . .
C51 C52 C21 111.6(5) . .
C51 C52 H52A 109.3 . .
C21 C52 H52A 109.3 . .
C51 C52 H52B 109.3 . .
C21 C52 H52B 109.3 . .
H52A C52 H52B 108.0 . .
C26 C53 C54 112.3(5) . .
C26 C53 H53A 109.1 . .
C54 C53 H53A 109.1 . .
C26 C53 H53B 109.1 . .
C54 C53 H53B 109.1 . .
H53A C53 H53B 107.9 . .
C55 C54 C53 112.4(5) . .
C55 C54 H54A 109.1 . .
C53 C54 H54A 109.1 . .
C55 C54 H54B 109.1 . .
C53 C54 H54B 109.1 . .
H54A C54 H54B 107.9 . .
C56 C55 C54 113.1(5) . .
C56 C55 H55A 109.0 . .
C54 C55 H55A 109.0 . .
C56 C55 H55B 109.0 . .
C54 C55 H55B 109.0 . .
H55A C55 H55B 107.8 . .
C55 C56 C27 111.1(5) . .
C55 C56 H56A 109.4 . .
C27 C56 H56A 109.4 . .
C55 C56 H56B 109.4 . .
C27 C56 H56B 109.4 . .
H56A C56 H56B 108.0 . .
C58 C57 C32 111.4(5) . .
C58 C57 H57A 109.3 . .
C32 C57 H57A 109.3 . .
C58 C57 H57B 109.3 . .
C32 C57 H57B 109.3 . .
H57A C57 H57B 108.0 . .
C57 C58 C59 113.1(5) . .
C57 C58 H58A 109.0 . .
C59 C58 H58A 109.0 . .
C57 C58 H58B 109.0 . .
C59 C58 H58B 109.0 . .
H58A C58 H58B 107.8 . .
C58 C59 C60 112.7(6) . .
C58 C59 H59A 109.1 . .
C60 C59 H59A 109.1 . .
C58 C59 H59B 109.1 . .
C60 C59 H59B 109.1 . .
H59A C59 H59B 107.8 . .
C33 C60 C59 111.1(5) . .
C33 C60 H60A 109.4 . .
C59 C60 H60A 109.4 . .
C33 C60 H60B 109.4 . .
C59 C60 H60B 109.4 . .
H60A C60 H60B 108.0 . .
C1 N1 C35 121.6(5) . .
C1 N1 C2 112.2(5) . .
C35 N1 C2 125.6(5) . .
C1 N2 C5 122.5(5) . .
C1 N2 C3 112.0(5) . .
C5 N2 C3 125.4(5) . .
C4 N3 C2 112.0(5) . .
C4 N3 C36 121.8(5) . .
C2 N3 C36 125.8(6) . .
C4 N4 C6 121.9(5) . .
C4 N4 C3 111.1(5) . .
C6 N4 C3 124.7(5) . .
C7 N5 C5 122.6(5) . .
C7 N5 C8 112.7(5) . .
C5 N5 C8 124.7(5) . .
C7 N6 C11 119.6(5) . .
C7 N6 C9 110.8(5) . .
C11 N6 C9 126.2(5) . .
C10 N7 C6 120.8(5) . .
C10 N7 C8 111.2(5) . .
C6 N7 C8 125.8(5) . .
C10 N8 C12 123.9(6) . .
C10 N8 C9 112.0(6) . .
C12 N8 C9 124.1(5) . .
C13 N9 C11 122.7(5) . .
C13 N9 C14 111.8(5) . .
C11 N9 C14 125.2(5) . .
C13 N10 C17 123.0(5) . .
C13 N10 C15 112.5(5) . .
C17 N10 C15 123.9(5) . .
C16 N11 C12 121.0(5) . .
C16 N11 C14 111.7(5) . .
C12 N11 C14 125.9(5) . .
C16 N12 C18 121.9(5) . .
C16 N12 C15 112.0(5) . .
C18 N12 C15 124.9(5) . .
C19 N13 C20 112.2(5) . .
C19 N13 C17 119.9(5) . .
C20 N13 C17 124.7(5) . .
C19 N14 C23 122.0(5) . .
C19 N14 C21 113.1(5) . .
C23 N14 C21 124.6(5) . .
C22 N15 C18 122.5(5) . .
C22 N15 C20 113.5(5) . .
C18 N15 C20 123.9(5) . .
C22 N16 C21 112.7(5) . .
C22 N16 C24 120.5(5) . .
C21 N16 C24 123.8(5) . .
C25 N17 C23 120.4(5) . .
C25 N17 C26 113.4(5) . .
C23 N17 C26 126.1(5) . .
C25 N18 C29 120.6(5) . .
C25 N18 C27 113.8(5) . .
C29 N18 C27 124.9(5) . .
C28 N19 C24 120.6(5) . .
C28 N19 C26 112.6(5) . .
C24 N19 C26 124.8(5) . .
C28 N20 C30 121.5(5) . .
C28 N20 C27 111.6(5) . .
C30 N20 C27 126.0(5) . .
C31 N21 C29 120.2(5) . .
C31 N21 C32 112.4(5) . .
C29 N21 C32 125.5(5) . .
C31 N22 C35 120.3(5) . .
C31 N22 C33 114.0(5) . .
C35 N22 C33 123.6(5) . .
C34 N23 C30 121.3(5) . .
C34 N23 C32 113.2(5) . .
C30 N23 C32 125.4(5) . .
C34 N24 C36 120.7(5) . .
C34 N24 C33 112.6(5) . .
C36 N24 C33 126.5(5) . .
C1 O1 La1 160.8(4) . .
C7 O2 La1 161.7(4) . .
C22 O10 La1 148.9(4) . 4_556

loop_
_geom_bond_atom_site_label_1
_geom_bond_atom_site_label_2
_geom_bond_distance
_geom_bond_site_symmetry_2
O1W La1 2.562(4) .
O2W La1 2.523(5) .
O3W La1 2.578(5) .
O4W La1 2.545(5) .
O5W La1 2.566(5) .
O6W La1 2.583(5) .
La1 O10 2.514(4) 4
La1 O1 2.515(5) .
La1 O2 2.539(5) .
Cl1 Cd1 2.450(2) .
Cl2 Cd1 2.451(2) .
Cl3 Cd1 2.442(3) .
Cl4 Cd1 2.418(3) .
Cl5 Cd2 2.445(3) .
Cl6 Cd2 2.392(3) .
Cl7 Cd2 2.482(5) .
Cl8 Cd2 2.490(4) .
C1 O1 1.236(7) .
C1 N1 1.346(8) .
C1 N2 1.370(8) .
C2 N3 1.438(8) .
C2 N1 1.468(7) .
C2 C37 1.539(9) .
C2 C3 1.573(9) .
C3 N4 1.459(8) .
C3 N2 1.465(8) .
C3 C40 1.519(9) .
C4 O7 1.243(7) .
C4 N3 1.354(8) .
C4 N4 1.362(8) .
C5 N5 1.427(8) .
C5 N2 1.438(8) .
C5 H5A 0.9800 .
C5 H5B 0.9800 .
C6 N7 1.442(8) .
C6 N4 1.449(8) .
C6 H6A 0.9800 .
C6 H6B 0.9800 .
C7 O2 1.244(7) .
C7 N5 1.355(8) .
C7 N6 1.359(8) .
C8 N5 1.458(8) .
C8 N7 1.461(8) .
C8 C41 1.531(9) .
C8 C9 1.560(9) .
C9 N8 1.475(8) .
C9 N6 1.482(8) .
C9 C44 1.522(9) .
C10 O8 1.230(8) .
C10 N8 1.365(8) .
C10 N7 1.371(9) .
C11 N6 1.442(8) .
C11 N9 1.456(8) .
C11 H11A 0.9800 .
C11 H11B 0.9800 .
C12 N8 1.442(8) .
C12 N11 1.456(8) .
C12 H12A 0.9800 .
C12 H12B 0.9800 .
C13 O3 1.252(7) .
C13 N10 1.348(8) .
C13 N9 1.357(8) .
C14 N11 1.467(8) .
C14 N9 1.472(8) .
C14 C45 1.517(8) .
C14 C15 1.575(9) .
C15 N10 1.465(8) .
C15 N12 1.466(7) .
C15 C48 1.507(9) .
C16 O9 1.238(7) .
C16 N11 1.339(8) .
C16 N12 1.353(8) .
C17 N10 1.452(8) .
C17 N13 1.454(8) .
C17 H17A 0.9800 .
C17 H17B 0.9800 .
C18 N12 1.430(7) .
C18 N15 1.452(7) .
C18 H18A 0.9800 .
C18 H18B 0.9800 .
C19 O4 1.220(7) .
C19 N14 1.335(8) .
C19 N13 1.379(8) .
C20 N13 1.448(7) .
C20 N15 1.457(8) .
C20 C49 1.526(8) .
C20 C21 1.574(8) .
C21 N16 1.463(7) .
C21 N14 1.468(8) .
C21 C52 1.515(8) .
C22 O10 1.233(7) .
C22 N15 1.358(7) .
C22 N16 1.367(7) .
C23 N17 1.447(7) .
C23 N14 1.452(7) .
C23 H23A 0.9800 .
C23 H23B 0.9800 .
C24 N19 1.432(7) .
C24 N16 1.466(7) .
C24 H24A 0.9800 .
C24 H24B 0.9800 .
C25 O5 1.212(7) .
C25 N18 1.373(8) .
C25 N17 1.381(8) .
C26 N17 1.451(7) .
C26 N19 1.463(7) .
C26 C53 1.500(8) .
C26 C27 1.576(8) .
C27 N18 1.452(7) .
C27 N20 1.460(7) .
C27 C56 1.522(8) .
C28 O11 1.230(7) .
C28 N20 1.365(7) .
C28 N19 1.368(7) .
C29 N18 1.435(7) .
C29 N21 1.444(7) .
C29 H29A 0.9800 .
C29 H29B 0.9800 .
C30 N20 1.441(7) .
C30 N23 1.443(7) .
C30 H30A 0.9800 .
C30 H30B 0.9800 .
C31 O6 1.228(7) .
C31 N22 1.344(8) .
C31 N21 1.365(8) .
C32 N21 1.459(7) .
C32 N23 1.473(7) .
C32 C57 1.527(8) .
C32 C33 1.563(8) .
C33 N22 1.452(7) .
C33 N24 1.455(7) .
C33 C60 1.514(8) .
C34 O12 1.211(7) .
C34 N23 1.360(8) .
C34 N24 1.384(8) .
C35 N22 1.445(7) .
C35 N1 1.447(8) .
C35 H35A 0.9800 .
C35 H35B 0.9800 .
C36 N24 1.452(8) .
C36 N3 1.463(8) .
C36 H36A 0.9800 .
C36 H36B 0.9800 .
C37 C38 1.502(10) .
C37 H37A 0.9800 .
C37 H37B 0.9800 .
C38 C39 1.538(11) .
C38 H38A 0.9800 .
C38 H38B 0.9800 .
C39 C40 1.545(10) .
C39 H39A 0.9800 .
C39 H39B 0.9800 .
C40 H40A 0.9800 .
C40 H40B 0.9800 .
C41 C42 1.509(10) .
C41 H41A 0.9800 .
C41 H41B 0.9800 .
C42 C43 1.510(11) .
C42 H42A 0.9800 .
C42 H42B 0.9800 .
C43 C44 1.549(10) .
C43 H43A 0.9800 .
C43 H43B 0.9800 .
C44 H44A 0.9800 .
C44 H44B 0.9800 .
C45 C46 1.543(9) .
C45 H45A 0.9800 .
C45 H45B 0.9800 .
C46 C47 1.483(11) .
C46 H46A 0.9800 .
C46 H46B 0.9800 .
C47 C48 1.534(9) .
C47 H47A 0.9800 .
C47 H47B 0.9800 .
C48 H48A 0.9800 .
C48 H48B 0.9800 .
C49 C50 1.542(9) .
C49 H49A 0.9800 .
C49 H49B 0.9800 .
C50 C51 1.527(10) .
C50 H50A 0.9800 .
C50 H50B 0.9800 .
C51 C52 1.503(9) .
C51 H51A 0.9800 .
C51 H51B 0.9800 .
C52 H52A 0.9800 .
C52 H52B 0.9800 .
C53 C54 1.526(9) .
C53 H53A 0.9800 .
C53 H53B 0.9800 .
C54 C55 1.523(9) .
C54 H54A 0.9800 .
C54 H54B 0.9800 .
C55 C56 1.516(9) .
C55 H55A 0.9800 .
C55 H55B 0.9800 .
C56 H56A 0.9800 .
C56 H56B 0.9800 .
C57 C58 1.526(9) .
C57 H57A 0.9800 .
C57 H57B 0.9800 .
C58 C59 1.527(9) .
C58 H58A 0.9800 .
C58 H58B 0.9800 .
C59 C60 1.527(9) .
C59 H59A 0.9800 .
C59 H59B 0.9800 .
C60 H60A 0.9800 .
C60 H60B 0.9800 .
O10 La1 2.514(4) 4_556
